data_2238705
loop_
_publ_author_name
'Benharref, Ahmed'
'EL Karroumi, Jamal'
'Daran, Jean-Claude'
'Berraho, Moha'

_publ_section_title
;
 (1<i>R</i>,4<i>R</i>,6<i>S</i>,7<i>S</i>)-5,5-Dichloro-1,4,8,8-tetramethyltricyclo[5.4.1^1,7^.0^4,6^]dodecan-12-one
;
_journal_coeditor_code BT6937
_journal_issue 11
_journal_name_full 'Acta Crystallographica Section E'
_journal_page_first o1703
_journal_paper_doi 10.1107/S1600536813028791
_journal_volume 69
_journal_year 2013
_chemical_formula_iupac 'C16 H24 Cl2 O'
_chemical_formula_moiety 'C16 H24 Cl2 O'
_chemical_formula_sum 'C16 H24 Cl2 O'
_chemical_formula_weight 303.25
_chemical_name_systematic
(1<i>R</i>,4<i>R</i>,6<i>S</i>,7<i>S</i>)-5,5-Dichloro-1,4,8,8-tetramethyltricyclo[5.4.1^1,7^.0^4,6^]dodecan-12-one
_space_group_IT_number 1
_symmetry_cell_setting triclinic
_symmetry_space_group_name_Hall 'P 1'
_symmetry_space_group_name_H-M 'P 1'
_atom_sites_solution_hydrogens geom
_atom_sites_solution_primary direct
_atom_sites_solution_secondary difmap
_audit_creation_method SHELXL-97
_cell_angle_alpha 85.140(3)
_cell_angle_beta 84.795(3)
_cell_angle_gamma 89.067(3)
_cell_formula_units_Z 2
_cell_length_a 6.5835(2)
_cell_length_b 9.2584(3)
_cell_length_c 12.8428(5)
_cell_measurement_reflns_used 6301
_cell_measurement_temperature 180(2)
_cell_measurement_theta_max 26.4
_cell_measurement_theta_min 3.1
_cell_volume 776.74(5)
_computing_cell_refinement 'CrysAlis PRO (Agilent, 2013)'
_computing_data_collection 'CrysAlis PRO (Agilent, 2013)'
_computing_data_reduction 'CrysAlis PRO (Agilent, 2013)'
_computing_molecular_graphics 'ORTEP-3 for Windows (Farrugia, 2012)'
_computing_publication_material 'WinGX (Farrugia, 2012)'
_computing_structure_refinement 'SHELXL97 (Sheldrick, 2008)'
_computing_structure_solution 'SHELXS97 (Sheldrick, 2008)'
_diffrn_ambient_temperature 180(2)
_diffrn_detector_area_resol_mean 16.1978
_diffrn_measured_fraction_theta_full 0.999
_diffrn_measured_fraction_theta_max 0.999
_diffrn_measurement_device_type 'Agilent Xcalibur (Eos, Gemini ultra)'
_diffrn_measurement_method '\w scans'
_diffrn_radiation_monochromator graphite
_diffrn_radiation_source 'Enhance (Mo) X-ray Source'
_diffrn_radiation_type MoK\a
_diffrn_radiation_wavelength 0.71073
_diffrn_reflns_av_R_equivalents 0.0298
_diffrn_reflns_av_sigmaI/netI 0.0397
_diffrn_reflns_limit_h_max 8
_diffrn_reflns_limit_h_min -8
_diffrn_reflns_limit_k_max 11
_diffrn_reflns_limit_k_min -11
_diffrn_reflns_limit_l_max 16
_diffrn_reflns_limit_l_min -16
_diffrn_reflns_number 15959
_diffrn_reflns_theta_full 26.37
_diffrn_reflns_theta_max 26.37
_diffrn_reflns_theta_min 3.11
_exptl_absorpt_coefficient_mu 0.409
_exptl_absorpt_correction_T_max 0.9878
_exptl_absorpt_correction_T_min 0.8217
_exptl_absorpt_correction_type multi-scan
_exptl_absorpt_process_details
;
(CrysAlis PRO; Agilent, 2013)
;
_exptl_crystal_colour colourless
_exptl_crystal_density_diffrn 1.297
_exptl_crystal_density_method 'not measured'
_exptl_crystal_description needle
_exptl_crystal_F_000 324
_exptl_crystal_size_max 0.50
_exptl_crystal_size_mid 0.03
_exptl_crystal_size_min 0.03
_refine_diff_density_max 0.190
_refine_diff_density_min -0.151
_refine_ls_abs_structure_details 'Flack & Bernardinelli (2000), 3127 Friedel pairs'
_refine_ls_abs_structure_Flack 0.05(3)
_refine_ls_extinction_method none
_refine_ls_goodness_of_fit_ref 1.045
_refine_ls_hydrogen_treatment constr
_refine_ls_matrix_type full
_refine_ls_number_parameters 351
_refine_ls_number_reflns 6301
_refine_ls_number_restraints 3
_refine_ls_restrained_S_all 1.044
_refine_ls_R_factor_all 0.0366
_refine_ls_R_factor_gt 0.0303
_refine_ls_shift/su_max 0.000
_refine_ls_shift/su_mean 0.000
_refine_ls_structure_factor_coef Fsqd
_refine_ls_weighting_details 'calc w=1/[\s^2^(Fo^2^)+(0.0384P)^2^+0.0135P] where P=(Fo^2^+2Fc^2^)/3'
_refine_ls_weighting_scheme calc
_refine_ls_wR_factor_gt 0.0685
_refine_ls_wR_factor_ref 0.0702
_reflns_number_gt 5899
_reflns_number_total 6301
_reflns_threshold_expression I>2\s(I)
_cod_data_source_file bt6937.cif
_cod_data_source_block I
_cod_database_code 2238705

loop_
_symmetry_equiv_pos_as_xyz
'x, y, z'

loop_
_atom_site_type_symbol
_atom_site_label
_atom_site_fract_x
_atom_site_fract_y
_atom_site_fract_z
_atom_site_U_iso_or_equiv
_atom_site_adp_type
_atom_site_calc_flag
_atom_site_refinement_flags
_atom_site_occupancy
_atom_site_symmetry_multiplicity
Cl Cl2 -0.55173(7) 0.67043(6) 0.24182(4) 0.03779(14) Uani d . 1 1
Cl Cl1 -0.12276(7) 0.65390(5) 0.27094(4) 0.03107(12) Uani d . 1 1
O O1 0.1568(2) 1.00986(16) 0.33958(12) 0.0348(3) Uani d . 1 1
C C7 -0.1944(3) 0.95465(19) 0.37125(14) 0.0200(4) Uani d . 1 1
H H7 -0.1351 0.8613 0.4003 0.024 Uiso calc R 1 1
C C6 -0.3450(3) 0.9136(2) 0.29500(14) 0.0203(4) Uani d . 1 1
H H6 -0.4889 0.9435 0.3151 0.024 Uiso calc R 1 1
C C5 -0.3277(3) 0.7716(2) 0.24622(14) 0.0228(4) Uani d . 1 1
C C4 -0.2947(3) 0.9096(2) 0.17593(14) 0.0222(4) Uani d . 1 1
C C3 -0.0806(3) 0.9470(2) 0.12878(15) 0.0249(4) Uani d . 1 1
H H3A -0.0648 0.9194 0.0557 0.030 Uiso calc R 1 1
H H3B 0.0180 0.8884 0.1687 0.030 Uiso calc R 1 1
C C2 -0.0269(3) 1.1079(2) 0.12843(15) 0.0276(4) Uani d . 1 1
H H2A -0.1161 1.1651 0.0821 0.033 Uiso calc R 1 1
H H2B 0.1154 1.1214 0.0974 0.033 Uiso calc R 1 1
C C1 -0.0476(3) 1.1710(2) 0.23755(16) 0.0257(4) Uani d . 1 1
C C11 -0.2564(3) 1.2460(2) 0.25562(15) 0.0257(4) Uani d . 1 1
H H11A -0.2569 1.3356 0.2078 0.031 Uiso calc R 1 1
H H11B -0.3620 1.1814 0.2354 0.031 Uiso calc R 1 1
C C10 -0.3185(3) 1.2863(2) 0.36775(16) 0.0307(4) Uani d . 1 1
H H10A -0.1950 1.3134 0.3999 0.037 Uiso calc R 1 1
H H10B -0.4103 1.3720 0.3646 0.037 Uiso calc R 1 1
C C9 -0.4261(3) 1.1633(2) 0.43734(15) 0.0268(4) Uani d . 1 1
H H9A -0.5422 1.1321 0.4011 0.032 Uiso calc R 1 1
H H9B -0.4837 1.2034 0.5029 0.032 Uiso calc R 1 1
C C8 -0.3000(3) 1.0280(2) 0.46780(14) 0.0241(4) Uani d . 1 1
C C12 -0.0146(3) 1.0435(2) 0.31871(14) 0.0229(4) Uani d . 1 1
C C14 -0.4603(3) 0.9581(2) 0.10671(16) 0.0324(5) Uani d . 1 1
H H14A -0.4543 0.8990 0.0467 0.049 Uiso calc R 1 1
H H14B -0.4405 1.0602 0.0815 0.049 Uiso calc R 1 1
H H14C -0.5936 0.9465 0.1469 0.049 Uiso calc R 1 1
C C13 0.1222(3) 1.2827(2) 0.24143(18) 0.0357(5) Uani d . 1 1
H H13A 0.1108 1.3212 0.3105 0.054 Uiso calc R 1 1
H H13B 0.1080 1.3621 0.1870 0.054 Uiso calc R 1 1
H H13C 0.2556 1.2356 0.2292 0.054 Uiso calc R 1 1
C C16 -0.1382(3) 1.0656(2) 0.53919(17) 0.0349(5) Uani d . 1 1
H H16A -0.2048 1.1053 0.6021 0.052 Uiso calc R 1 1
H H16B -0.0451 1.1378 0.5015 0.052 Uiso calc R 1 1
H H16C -0.0612 0.9780 0.5597 0.052 Uiso calc R 1 1
C C15 -0.4447(3) 0.9173(2) 0.52973(16) 0.0332(5) Uani d . 1 1
H H15A -0.5086 0.9592 0.5923 0.050 Uiso calc R 1 1
H H15B -0.3675 0.8299 0.5509 0.050 Uiso calc R 1 1
H H15C -0.5504 0.8919 0.4856 0.050 Uiso calc R 1 1
Cl Cl3 -0.18678(7) 0.88753(6) 0.83571(4) 0.03989(14) Uani d . 1 1
Cl Cl4 0.25097(7) 0.90785(5) 0.82503(4) 0.03505(13) Uani d . 1 1
O O2 0.5852(2) 0.54459(17) 0.75362(12) 0.0367(4) Uani d . 1 1
C C22 0.2470(3) 0.6078(2) 0.71903(14) 0.0216(4) Uani d . 1 1
H H22 0.3155 0.7015 0.6938 0.026 Uiso calc R 1 1
C C23 0.0593(3) 0.6475(2) 0.79047(13) 0.0203(4) Uani d . 1 1
H H23 -0.0722 0.6174 0.7658 0.024 Uiso calc R 1 1
C C24 0.0441(3) 0.7881(2) 0.84020(15) 0.0255(4) Uani d . 1 1
C C25 0.0528(3) 0.6489(2) 0.91026(14) 0.0235(4) Uani d . 1 1
C C26 0.2462(3) 0.6118(2) 0.96257(16) 0.0292(5) Uani d . 1 1
H H26A 0.2271 0.6376 1.0361 0.035 Uiso calc R 1 1
H H26B 0.3590 0.6713 0.9262 0.035 Uiso calc R 1 1
C C27 0.3070(3) 0.4512(2) 0.96203(15) 0.0305(5) Uani d . 1 1
H H27A 0.1995 0.3934 1.0048 0.037 Uiso calc R 1 1
H H27B 0.4343 0.4364 0.9972 0.037 Uiso calc R 1 1
C C17 0.3412(3) 0.3893(2) 0.85254(16) 0.0281(4) Uani d . 1 1
C C18 0.1452(3) 0.3153(2) 0.82720(15) 0.0273(4) Uani d . 1 1
H H18A 0.1271 0.2242 0.8732 0.033 Uiso calc R 1 1
H H18B 0.0276 0.3793 0.8450 0.033 Uiso calc R 1 1
C C19 0.1398(3) 0.2793(2) 0.71244(16) 0.0316(5) Uani d . 1 1
H H19A 0.2795 0.2545 0.6839 0.038 Uiso calc R 1 1
H H19B 0.0535 0.1931 0.7109 0.038 Uiso calc R 1 1
C C20 0.0575(3) 0.4033(2) 0.64249(15) 0.0283(4) Uani d . 1 1
H H20A -0.0769 0.4324 0.6756 0.034 Uiso calc R 1 1
H H20B 0.0337 0.3654 0.5749 0.034 Uiso calc R 1 1
C C21 0.1874(3) 0.54054(19) 0.61824(14) 0.0241(4) Uani d . 1 1
C C28 0.4060(3) 0.5151(2) 0.77276(15) 0.0250(4) Uani d . 1 1
C C30 -0.1408(3) 0.5985(2) 0.97438(16) 0.0342(5) Uani d . 1 1
H H30A -0.1600 0.6509 1.0378 0.051 Uiso calc R 1 1
H H30B -0.1307 0.4942 0.9943 0.051 Uiso calc R 1 1
H H30C -0.2572 0.6176 0.9327 0.051 Uiso calc R 1 1
C C29 0.5159(3) 0.2754(3) 0.8552(2) 0.0421(6) Uani d . 1 1
H H29A 0.5316 0.2304 0.7885 0.063 Uiso calc R 1 1
H H29B 0.4834 0.2009 0.9128 0.063 Uiso calc R 1 1
H H29C 0.6434 0.3230 0.8658 0.063 Uiso calc R 1 1
C C32 0.0631(3) 0.6546(2) 0.55706(16) 0.0352(5) Uani d . 1 1
H H32A 0.0281 0.6166 0.4921 0.053 Uiso calc R 1 1
H H32B 0.1440 0.7427 0.5400 0.053 Uiso calc R 1 1
H H32C -0.0622 0.6773 0.6000 0.053 Uiso calc R 1 1
C C31 0.3815(3) 0.5080(2) 0.54861(17) 0.0367(5) Uani d . 1 1
H H31A 0.4638 0.4351 0.5860 0.055 Uiso calc R 1 1
H H31B 0.4604 0.5971 0.5317 0.055 Uiso calc R 1 1
H H31C 0.3444 0.4711 0.4837 0.055 Uiso calc R 1 1

loop_
_atom_site_aniso_label
_atom_site_aniso_U_11
_atom_site_aniso_U_22
_atom_site_aniso_U_33
_atom_site_aniso_U_12
_atom_site_aniso_U_13
_atom_site_aniso_U_23
Cl2 0.0375(3) 0.0381(3) 0.0399(3) -0.0163(2) -0.0103(2) -0.0053(2)
Cl1 0.0392(3) 0.0217(3) 0.0338(3) 0.00646(19) -0.0096(2) -0.0054(2)
O1 0.0234(8) 0.0372(9) 0.0440(9) 0.0007(6) -0.0064(6) -0.0013(7)
C7 0.0211(9) 0.0178(9) 0.0215(9) -0.0003(7) -0.0036(7) -0.0023(7)
C6 0.0187(9) 0.0205(10) 0.0217(9) 0.0014(7) -0.0008(7) -0.0024(7)
C5 0.0226(9) 0.0233(10) 0.0239(9) -0.0027(8) -0.0072(8) -0.0043(8)
C4 0.0231(9) 0.0236(10) 0.0207(9) 0.0010(7) -0.0045(7) -0.0037(7)
C3 0.0266(10) 0.0281(11) 0.0198(9) 0.0024(8) 0.0023(7) -0.0048(8)
C2 0.0272(10) 0.0291(11) 0.0247(10) 0.0011(8) 0.0041(8) 0.0006(8)
C1 0.0276(10) 0.0224(10) 0.0261(9) 0.0000(7) 0.0010(7) -0.0008(8)
C11 0.0278(10) 0.0203(10) 0.0275(10) 0.0032(7) 0.0013(8) 0.0024(8)
C10 0.0367(11) 0.0198(10) 0.0340(11) 0.0047(8) 0.0058(9) -0.0028(8)
C9 0.0310(10) 0.0242(10) 0.0245(10) 0.0019(8) 0.0064(8) -0.0068(8)
C8 0.0293(10) 0.0219(9) 0.0211(9) -0.0032(8) 0.0009(7) -0.0044(8)
C12 0.0234(10) 0.0230(9) 0.0233(9) 0.0013(7) -0.0018(7) -0.0083(8)
C14 0.0314(11) 0.0407(12) 0.0257(10) 0.0055(9) -0.0076(8) -0.0023(9)
C13 0.0351(11) 0.0317(12) 0.0381(12) -0.0075(9) 0.0057(9) 0.0014(10)
C16 0.0458(13) 0.0327(12) 0.0284(11) -0.0061(10) -0.0076(9) -0.0091(9)
C15 0.0411(12) 0.0299(11) 0.0279(10) -0.0047(9) 0.0017(9) -0.0015(9)
Cl3 0.0376(3) 0.0456(3) 0.0363(3) 0.0189(2) 0.0002(2) -0.0097(2)
Cl4 0.0410(3) 0.0226(3) 0.0418(3) -0.0059(2) -0.0005(2) -0.0072(2)
O2 0.0224(7) 0.0427(9) 0.0443(9) -0.0031(6) 0.0003(6) -0.0027(7)
C22 0.0211(9) 0.0196(9) 0.0240(9) -0.0014(7) 0.0003(7) -0.0042(8)
C23 0.0198(9) 0.0224(10) 0.0195(9) 0.0000(7) -0.0032(7) -0.0051(7)
C24 0.0247(10) 0.0258(10) 0.0260(10) 0.0028(8) 0.0010(8) -0.0071(8)
C25 0.0257(9) 0.0249(10) 0.0208(9) -0.0028(8) -0.0023(7) -0.0067(8)
C26 0.0347(11) 0.0326(12) 0.0221(10) -0.0056(9) -0.0088(8) -0.0051(9)
C27 0.0364(11) 0.0334(12) 0.0223(10) -0.0049(9) -0.0103(8) 0.0036(9)
C17 0.0316(11) 0.0239(10) 0.0289(11) -0.0029(8) -0.0048(8) 0.0000(8)
C18 0.0320(10) 0.0207(10) 0.0288(10) -0.0062(8) -0.0037(8) 0.0025(8)
C19 0.0410(12) 0.0197(10) 0.0356(11) -0.0063(9) -0.0101(9) -0.0022(9)
C20 0.0364(11) 0.0237(10) 0.0265(10) -0.0046(8) -0.0072(8) -0.0068(8)
C21 0.0296(10) 0.0222(10) 0.0203(9) 0.0024(8) -0.0001(7) -0.0036(8)
C28 0.0245(10) 0.0264(10) 0.0251(9) -0.0020(8) -0.0016(7) -0.0086(8)
C30 0.0348(12) 0.0443(13) 0.0230(10) -0.0085(10) 0.0036(8) -0.0053(9)
C29 0.0418(13) 0.0338(13) 0.0515(15) 0.0034(10) -0.0157(11) 0.0037(11)
C32 0.0481(13) 0.0315(12) 0.0263(11) 0.0062(10) -0.0071(9) -0.0011(9)
C31 0.0466(13) 0.0309(12) 0.0312(11) 0.0065(9) 0.0081(9) -0.0078(9)

loop_
_atom_type_symbol
_atom_type_description
_atom_type_scat_dispersion_real
_atom_type_scat_dispersion_imag
_atom_type_scat_source
C C 0.0033 0.0016 'International Tables Vol C Tables 4.2.6.8 and 6.1.1.4'
H H 0.0000 0.0000 'International Tables Vol C Tables 4.2.6.8 and 6.1.1.4'
O O 0.0106 0.0060 'International Tables Vol C Tables 4.2.6.8 and 6.1.1.4'
Cl Cl 0.1484 0.1585 'International Tables Vol C Tables 4.2.6.8 and 6.1.1.4'

loop_
_geom_angle_atom_site_label_1
_geom_angle_atom_site_label_2
_geom_angle_atom_site_label_3
_geom_angle
C12 C7 C6 113.69(15)
C12 C7 C8 111.45(14)
C6 C7 C8 113.02(14)
C12 C7 H7 106.0
C6 C7 H7 106.0
C8 C7 H7 106.0
C5 C6 C7 121.40(15)
C5 C6 C4 59.44(12)
C7 C6 C4 124.80(15)
C5 C6 H6 113.6
C7 C6 H6 113.6
C4 C6 H6 113.6
C6 C5 C4 61.49(12)
C6 C5 Cl1 119.70(13)
C4 C5 Cl1 120.64(13)
C6 C5 Cl2 118.54(14)
C4 C5 Cl2 119.57(13)
Cl1 C5 Cl2 109.78(10)
C14 C4 C5 117.78(16)
C14 C4 C3 114.32(16)
C5 C4 C3 118.95(16)
C14 C4 C6 117.05(16)
C5 C4 C6 59.06(12)
C3 C4 C6 118.82(15)
C4 C3 C2 114.24(16)
C4 C3 H3A 108.7
C2 C3 H3A 108.7
C4 C3 H3B 108.7
C2 C3 H3B 108.7
H3A C3 H3B 107.6
C3 C2 C1 115.69(15)
C3 C2 H2A 108.4
C1 C2 H2A 108.4
C3 C2 H2B 108.4
C1 C2 H2B 108.4
H2A C2 H2B 107.4
C12 C1 C11 113.36(16)
C12 C1 C13 108.50(16)
C11 C1 C13 109.14(16)
C12 C1 C2 106.37(15)
C11 C1 C2 110.02(16)
C13 C1 C2 109.37(16)
C10 C11 C1 116.28(17)
C10 C11 H11A 108.2
C1 C11 H11A 108.2
C10 C11 H11B 108.2
C1 C11 H11B 108.2
H11A C11 H11B 107.4
C9 C10 C11 113.05(16)
C9 C10 H10A 109.0
C11 C10 H10A 109.0
C9 C10 H10B 109.0
C11 C10 H10B 109.0
H10A C10 H10B 107.8
C10 C9 C8 117.89(16)
C10 C9 H9A 107.8
C8 C9 H9A 107.8
C10 C9 H9B 107.8
C8 C9 H9B 107.8
H9A C9 H9B 107.2
C16 C8 C15 108.00(16)
C16 C8 C9 110.18(16)
C15 C8 C9 107.78(16)
C16 C8 C7 109.33(15)
C15 C8 C7 107.83(15)
C9 C8 C7 113.54(14)
O1 C12 C7 119.24(17)
O1 C12 C1 119.90(17)
C7 C12 C1 120.83(15)
C4 C14 H14A 109.5
C4 C14 H14B 109.5
H14A C14 H14B 109.5
C4 C14 H14C 109.5
H14A C14 H14C 109.5
H14B C14 H14C 109.5
C1 C13 H13A 109.5
C1 C13 H13B 109.5
H13A C13 H13B 109.5
C1 C13 H13C 109.5
H13A C13 H13C 109.5
H13B C13 H13C 109.5
C8 C16 H16A 109.5
C8 C16 H16B 109.5
H16A C16 H16B 109.5
C8 C16 H16C 109.5
H16A C16 H16C 109.5
H16B C16 H16C 109.5
C8 C15 H15A 109.5
C8 C15 H15B 109.5
H15A C15 H15B 109.5
C8 C15 H15C 109.5
H15A C15 H15C 109.5
H15B C15 H15C 109.5
C28 C22 C23 115.15(15)
C28 C22 C21 111.30(14)
C23 C22 C21 112.01(14)
C28 C22 H22 105.9
C23 C22 H22 105.9
C21 C22 H22 105.9
C24 C23 C22 121.73(16)
C24 C23 C25 59.80(12)
C22 C23 C25 124.79(15)
C24 C23 H23 113.4
C22 C23 H23 113.4
C25 C23 H23 113.4
C23 C24 C25 61.44(12)
C23 C24 Cl4 120.37(13)
C25 C24 Cl4 120.24(14)
C23 C24 Cl3 117.87(13)
C25 C24 Cl3 120.13(14)
Cl4 C24 Cl3 109.71(11)
C30 C25 C24 117.93(17)
C30 C25 C26 114.40(16)
C24 C25 C26 118.76(16)
C30 C25 C23 117.56(16)
C24 C25 C23 58.77(12)
C26 C25 C23 118.41(16)
C25 C26 C27 113.38(16)
C25 C26 H26A 108.9
C27 C26 H26A 108.9
C25 C26 H26B 108.9
C27 C26 H26B 108.9
H26A C26 H26B 107.7
C26 C27 C17 116.55(16)
C26 C27 H27A 108.2
C17 C27 H27A 108.2
C26 C27 H27B 108.2
C17 C27 H27B 108.2
H27A C27 H27B 107.3
C28 C17 C18 112.73(15)
C28 C17 C29 108.98(17)
C18 C17 C29 108.93(17)
C28 C17 C27 107.26(16)
C18 C17 C27 110.05(16)
C29 C17 C27 108.80(17)
C19 C18 C17 115.65(17)
C19 C18 H18A 108.4
C17 C18 H18A 108.4
C19 C18 H18B 108.4
C17 C18 H18B 108.4
H18A C18 H18B 107.4
C20 C19 C18 113.13(17)
C20 C19 H19A 109.0
C18 C19 H19A 109.0
C20 C19 H19B 109.0
C18 C19 H19B 109.0
H19A C19 H19B 107.8
C19 C20 C21 118.06(16)
C19 C20 H20A 107.8
C21 C20 H20A 107.8
C19 C20 H20B 107.8
C21 C20 H20B 107.8
H20A C20 H20B 107.1
C32 C21 C31 107.83(16)
C32 C21 C20 108.17(16)
C31 C21 C20 110.29(16)
C32 C21 C22 107.76(15)
C31 C21 C22 109.32(15)
C20 C21 C22 113.29(15)
O2 C28 C22 119.31(17)
O2 C28 C17 120.21(17)
C22 C28 C17 120.45(15)
C25 C30 H30A 109.5
C25 C30 H30B 109.5
H30A C30 H30B 109.5
C25 C30 H30C 109.5
H30A C30 H30C 109.5
H30B C30 H30C 109.5
C17 C29 H29A 109.5
C17 C29 H29B 109.5
H29A C29 H29B 109.5
C17 C29 H29C 109.5
H29A C29 H29C 109.5
H29B C29 H29C 109.5
C21 C32 H32A 109.5
C21 C32 H32B 109.5
H32A C32 H32B 109.5
C21 C32 H32C 109.5
H32A C32 H32C 109.5
H32B C32 H32C 109.5
C21 C31 H31A 109.5
C21 C31 H31B 109.5
H31A C31 H31B 109.5
C21 C31 H31C 109.5
H31A C31 H31C 109.5
H31B C31 H31C 109.5

loop_
_geom_bond_atom_site_label_1
_geom_bond_atom_site_label_2
_geom_bond_distance
Cl2 C5 1.7679(18)
Cl1 C5 1.7553(19)
O1 C12 1.213(2)
C7 C12 1.525(2)
C7 C6 1.529(2)
C7 C8 1.566(2)
C7 H7 1.0000
C6 C5 1.502(3)
C6 C4 1.538(2)
C6 H6 1.0000
C5 C4 1.507(3)
C4 C14 1.507(3)
C4 C3 1.516(3)
C3 C2 1.536(3)
C3 H3A 0.9900
C3 H3B 0.9900
C2 C1 1.557(3)
C2 H2A 0.9900
C2 H2B 0.9900
C1 C12 1.533(3)
C1 C11 1.538(3)
C1 C13 1.542(3)
C11 C10 1.536(3)
C11 H11A 0.9900
C11 H11B 0.9900
C10 C9 1.528(3)
C10 H10A 0.9900
C10 H10B 0.9900
C9 C8 1.534(3)
C9 H9A 0.9900
C9 H9B 0.9900
C8 C16 1.530(3)
C8 C15 1.532(3)
C14 H14A 0.9800
C14 H14B 0.9800
C14 H14C 0.9800
C13 H13A 0.9800
C13 H13B 0.9800
C13 H13C 0.9800
C16 H16A 0.9800
C16 H16B 0.9800
C16 H16C 0.9800
C15 H15A 0.9800
C15 H15B 0.9800
C15 H15C 0.9800
Cl3 C24 1.7669(19)
Cl4 C24 1.757(2)
O2 C28 1.214(2)
C22 C28 1.520(3)
C22 C23 1.530(2)
C22 C21 1.566(2)
C22 H22 1.0000
C23 C24 1.496(3)
C23 C25 1.536(2)
C23 H23 1.0000
C24 C25 1.512(3)
C25 C30 1.511(3)
C25 C26 1.514(3)
C26 C27 1.534(3)
C26 H26A 0.9900
C26 H26B 0.9900
C27 C17 1.559(3)
C27 H27A 0.9900
C27 H27B 0.9900
C17 C28 1.524(3)
C17 C18 1.543(3)
C17 C29 1.548(3)
C18 C19 1.542(3)
C18 H18A 0.9900
C18 H18B 0.9900
C19 C20 1.520(3)
C19 H19A 0.9900
C19 H19B 0.9900
C20 C21 1.537(3)
C20 H20A 0.9900
C20 H20B 0.9900
C21 C32 1.533(3)
C21 C31 1.533(3)
C30 H30A 0.9800
C30 H30B 0.9800
C30 H30C 0.9800
C29 H29A 0.9800
C29 H29B 0.9800
C29 H29C 0.9800
C32 H32A 0.9800
C32 H32B 0.9800
C32 H32C 0.9800
C31 H31A 0.9800
C31 H31B 0.9800
C31 H31C 0.9800
